data_7720954
loop_
_publ_author_name
'Eggenweiler, Tim H.'
'Prescimone, Alessandro'
'H&#xe4;ussinger, Daniel'
'Wenger, Oliver S.'

_publ_section_title
;
 Photoactive four-coordinate copper(I) complexes based on chelating
 diimine, diphosphine, and diisocyanide ligands with high excited-state
 energies.
;
_journal_issue 19
_journal_name_full 'Dalton transactions (Cambridge, England : 2003)'
_journal_page_first 7546
_journal_page_last 7553
_journal_paper_doi 10.1039/d6dt00545d
_journal_volume 55
_journal_year 2026
_chemical_formula_moiety 'C69 H60 Cu N2 O P2, B F4, 1.5(C4 H8 O)'
_chemical_formula_sum 'C75 H72 B Cu F4 N2 O2.5 P2'
_chemical_formula_weight 1253.63
_space_group_crystal_system monoclinic
_space_group_IT_number 14
_space_group_name_Hall '-P 2yn'
_space_group_name_H-M_alt 'P 1 21/n 1'
_atom_sites_solution_hydrogens mixed
_atom_sites_solution_primary dual
_audit_creation_date 2023-05-25
_audit_creation_method
;
Olex2 1.5
(compiled 2023.03.06 svn.rbb2c1857 for OlexSys, GUI svn.r6748)
;
_audit_update_record
;
2025-11-11 deposited with the CCDC.	2026-04-23 downloaded from the CCDC.
;
_cell_angle_alpha 90
_cell_angle_beta 104.631(2)
_cell_angle_gamma 90
_cell_formula_units_Z 4
_cell_length_a 12.4724(3)
_cell_length_b 24.5962(7)
_cell_length_c 21.6817(5)
_cell_measurement_reflns_used 34044
_cell_measurement_temperature 150
_cell_measurement_theta_max 70.03
_cell_measurement_theta_min 16.23
_cell_volume 6435.7(3)
_computing_cell_refinement 'X-Area Recipe 1.37.0.0 (STOE, 2021)'
_computing_data_collection 'X-Area Pilatus3_SV 1.31.186.0 (STOE, 2022)'
_computing_data_reduction
;
X-Area Integrate 2.5.3.0 (STOE, 2021)
X-Area LANA 2.7.5.0 (STOE, 2022)
;
_computing_molecular_graphics 'Olex2 1.5 (Dolomanov et al., 2009)'
_computing_publication_material 'Olex2 1.5 (Dolomanov et al., 2009)'
_computing_structure_refinement 'SHELXL 2018/3 (Sheldrick, 2015)'
_computing_structure_solution 'SHELXT 2018/2 (Sheldrick, 2018)'
_diffrn_ambient_temperature 150
_diffrn_detector 'EIGER2 1M'
_diffrn_detector_area_resol_mean 13.33
_diffrn_measured_fraction_theta_full 0.997
_diffrn_measured_fraction_theta_max 0.987
_diffrn_measurement_details
;
 2268 frames, detector distance = 40 mm
;
_diffrn_measurement_device 'Eulerian 4-circle diffractometer'
_diffrn_measurement_device_type 'STOE STADIVARI Cu'
_diffrn_measurement_method 'rotation method, \w scans'
_diffrn_radiation_collimation '1.2 0.6 mm diameter'
_diffrn_radiation_monochromator 'Graded multilayer mirror'
_diffrn_radiation_polarisn_norm 270
_diffrn_radiation_probe x-ray
_diffrn_radiation_type 'Cu K\a'
_diffrn_radiation_wavelength 1.54186
_diffrn_reflns_av_R_equivalents 0.0263
_diffrn_reflns_av_unetI/netI 0.0172
_diffrn_reflns_Laue_measured_fraction_full 0.997
_diffrn_reflns_Laue_measured_fraction_max 0.987
_diffrn_reflns_limit_h_max 9
_diffrn_reflns_limit_h_min -15
_diffrn_reflns_limit_k_max 28
_diffrn_reflns_limit_k_min -29
_diffrn_reflns_limit_l_max 26
_diffrn_reflns_limit_l_min -20
_diffrn_reflns_number 76163
_diffrn_reflns_point_group_measured_fraction_full 0.997
_diffrn_reflns_point_group_measured_fraction_max 0.987
_diffrn_reflns_theta_full 67.686
_diffrn_reflns_theta_max 70.122
_diffrn_reflns_theta_min 3.736
_diffrn_source 'Axo Cu'
_diffrn_source_current 1.00
_diffrn_source_power 0.050
_diffrn_source_voltage 50
_exptl_absorpt_coefficient_mu 1.439
_exptl_absorpt_correction_T_max 0.5368
_exptl_absorpt_correction_T_min 0.4189
_exptl_absorpt_correction_type multi-scan
_exptl_absorpt_process_details
;
STOE X-Red32, absorption correction by Gaussian integration, analogous to
P. Coppens in: F. R. Ahmed (Editor), "Crystallographic Computing", Munksgaard,
Copenhagen (1970), 255 - 270. Afterwards scaling of reflection intensities was
performed within STOE LANA. J. Koziskova, F. Hahn, J. Richter, J. Kozisek, Acta
Chimica Slovaca, vol. 9, no. 2, 2016, pp. 136 - 140.
Finally a spherical absorption correction was done within STOE LANA.
;
_exptl_crystal_colour yellow
_exptl_crystal_colour_primary yellow
_exptl_crystal_density_diffrn 1.294
_exptl_crystal_density_method 'not measured'
_exptl_crystal_description block
_exptl_crystal_F_000 2624
_exptl_crystal_recrystallization_method
'The material was recrystallised from a mixture of THF and hexane  by solvent layering'
_exptl_crystal_size_max 0.22
_exptl_crystal_size_mid 0.213
_exptl_crystal_size_min 0.21
_exptl_crystal_size_rad 0.210
_refine_diff_density_max 1.333
_refine_diff_density_min -1.165
_refine_diff_density_rms 0.079
_refine_ls_extinction_method none
_refine_ls_goodness_of_fit_ref 1.039
_refine_ls_hydrogen_treatment constr
_refine_ls_matrix_type full
_refine_ls_number_parameters 816
_refine_ls_number_reflns 12069
_refine_ls_number_restraints 75
_refine_ls_restrained_S_all 1.067
_refine_ls_R_factor_all 0.0737
_refine_ls_R_factor_gt 0.0625
_refine_ls_shift/su_max 0.001
_refine_ls_shift/su_mean 0.000
_refine_ls_structure_factor_coef Fsqd
_refine_ls_weighting_details 'w=1/[\s^2^(Fo^2^)+(0.0980P)^2^+12.2661P] where P=(Fo^2^+2Fc^2^)/3'
_refine_ls_weighting_scheme calc
_refine_ls_wR_factor_gt 0.1728
_refine_ls_wR_factor_ref 0.1836
_reflns_Friedel_coverage 0.000
_reflns_number_gt 10208
_reflns_number_total 12069
_reflns_threshold_expression 'I > 2\s(I)'
_cod_data_source_file d6dt00545d2.cif
_cod_data_source_block egh096_150k
_cod_depositor_comments 'Adding full bibliography for 7720951--7720954.cif.'
_cod_original_formula_sum 'C75 H72 B Cu F4 N2 O2.50 P2'
_cod_database_code 7720954
_shelx_shelxl_version_number 2018/3
_shelx_space_group_comment
;
The symmetry employed for this shelxl refinement is uniquely defined
by the following loop, which should always be used as a source of
symmetry information in preference to the above space-group names.
They are only intended as comments.
;
_shelx_estimated_absorpt_t_max 0.752
_shelx_estimated_absorpt_t_min 0.742
_olex2_refinement_description
;
1. Fixed Uiso
 At 1.2 times of:
  All C(H) groups, All C(H,H) groups
 At 1.5 times of:
  All C(H,H,H) groups
2. Restrained distances
 F6-F1 \\sim F6-F4 \\sim F6-F8 \\sim F1-F4 \\sim F1-F8 \\sim F4-F8
 with sigma of 0.04
 B1-F6 \\sim B1-F1 \\sim B1-F4 \\sim B1-F8
 with sigma of 0.02
 F7-F3 \\sim F7-F5 \\sim F7-F2 \\sim F3-F5 \\sim F3-F2 \\sim F5-F2
 with sigma of 0.04
 B1-F7 \\sim B1-F3 \\sim B1-F5 \\sim B1-F2
 with sigma of 0.02
 O4-C81 \\sim O4-C78 \\sim O3-C74 \\sim O3-C77 \\sim O2-C73 \\sim O2-C70
 with sigma of 0.02
 C73-C72 \\sim C71-C70 \\sim C74-C75 \\sim C77-C76 \\sim C78-C79 \\sim C80-C81
 with sigma of 0.02
 C72-C71 \\sim C75-C76 \\sim C79-C80
 with sigma of 0.02
3. Uiso/Uaniso restraints and constraints
Uanis(C80) = Uanis(C81) = Uanis(O4) = Uanis(C78) = Uanis(C79)
Uanis(F8) = Uanis(F4) = Uanis(F6) = Uanis(F1)
Uanis(F7) = Uanis(F2) = Uanis(F5) = Uanis(F3)
Uanis(O3) = Uanis(C76) = Uanis(C75) = Uanis(C77) = Uanis(C74)
4. Others
 Fixed Sof: F1(0.4) F4(0.4) F6(0.4) F8(0.4) O3(0.5) O2(0.8) C70(0.8) H70A(0.8)
 H70B(0.8) C72(0.8) H72A(0.8) H72B(0.8) C73(0.8) H73A(0.8) H73B(0.8) C76(0.5)
 H76A(0.5) H76B(0.5) C75(0.5) H75A(0.5) H75B(0.5) C71(0.8) H71A(0.8) H71B(0.8)
 C77(0.5) H77A(0.5) H77B(0.5) C74(0.5) H74A(0.5) H74B(0.5) F2(0.6) F5(0.6)
 F3(0.6) F7(0.6) O4(0.2) C80(0.2) H80A(0.2) H80B(0.2) C79(0.2) H79A(0.2)
 H79B(0.2) C78(0.2) H78A(0.2) H78B(0.2) C81(0.2) H81A(0.2) H81B(0.2)
5.a Riding coordinates:
 C70(H70A,H70B)
5.b Secondary CH2 refined with riding coordinates:
 C72(H72A,H72B), C73(H73A,H73B), C76(H76A,H76B), C75(H75A,H75B), C71(H71A,
 H71B), C77(H77A,H77B), C74(H74A,H74B), C80(H80A,H80B), C79(H79A,H79B),
 C78(H78A,H78B), C81(H81A,H81B)
5.c Aromatic/amide H refined with riding coordinates:
 C48(H48), C32(H32), C55(H55), C38(H38), C46(H46), C53(H53), C4(H4), C42(H42),
 C6(H6), C47(H47), C36(H36), C39(H39), C11(H11), C12(H12), C22(H22), C40(H40),
 C54(H54), C24(H24), C65(H65), C41(H41), C33(H33), C14(H14), C15(H15), C35(H35),
  C34(H34), C18(H18), C69(H69), C59(H59), C63(H63), C17(H17), C66(H66),
 C67(H67), C61(H61), C68(H68), C60(H60), C62(H62)
5.d Idealised Me refined as rotating group:
 C10(H10A,H10B,H10C), C28(H28A,H28B,H28C), C56(H56A,H56B,H56C), C57(H57A,H57B,
 H57C), C8(H8A,H8B,H8C), C9(H9A,H9B,H9C), C26(H26A,H26B,H26C), C27(H27A,H27B,
 H27C)
;
_olex2_date_sample_data_collection 2023-05-24
_olex2_date_sample_submission 2023-05-22
_olex2_diffrn_ambient_temperature_device 'Oxford Cryosystems'
_olex2_exptl_crystal_mounting_method 'The crystal was mounted on a MITIGEN holder in perfluoroether oil'
_olex2_submission_original_sample_id EGH096
_olex2_submission_special_instructions 'No special instructions were received'
_stoe_detector_distance '40.0 mm'
_stoe_detector_pixelsize_x '0.075 mm'
_stoe_detector_pixelsize_y '0.075 mm'
_stoe_detector_size_x '8.0 cm'
_stoe_detector_size_y '7.7 cm'
_stoe_evaluation_integration_a 18.1
_stoe_evaluation_integration_b 0.1
_stoe_evaluation_integration_ems 0.014
_stoe_evaluation_lana_bis_l_even_max -
_stoe_evaluation_lana_bis_l_odd_max -
_stoe_evaluation_lana_bos_l_even_max 4
_stoe_evaluation_lana_bos_l_odd_max 1
_stoe_evaluation_lana_completeness 98.7
_stoe_evaluation_lana_dxs_max_order 1
_stoe_evaluation_lana_dys_max_order 1
_stoe_evaluation_lana_fs_max_order 3
_stoe_evaluation_lana_max_2theta_available 140.3
_stoe_evaluation_lana_max_2theta_desired 140.3
_stoe_evaluation_lana_mean_redundancy 6.3
_stoe_evaluation_lana_number_refls_after_or 76172
_stoe_evaluation_lana_number_refls_outliers 15428
_stoe_evaluation_lana_number_refls_total 91600
_stoe_evaluation_lana_number_refls_unique 12075
_stoe_evaluation_lana_number_refls_written 76172
_stoe_evaluation_lana_or_c1 0.035
_stoe_evaluation_lana_or_c2 0
_stoe_evaluation_lana_or_c3 0
_stoe_evaluation_lana_or_c4 0.7
_stoe_evaluation_lana_point_group 2/m
_stoe_evaluation_lana_table
;
#----------------------------------------------------------------------------
2Theta          11.5   26.7   41.9   57.1   72.3   87.5  102.7  117.9  133.1
#----------------------------------------------------------------------------
<Resolution>    5.74   3.09   2.11   1.57   1.31   1.12   0.98   0.90   0.85
N(total)          78    883   3383  11287  18718  20907  14911  14393   7040
<Redundancy>     1.4    2.5    3.9    7.8    9.5    8.6    5.7    5.4    3.4
Complet. [%%]    83.1  100.0  100.0  100.0  100.0   99.9   99.4  100.0   93.3
<I/sigma>      287.6  178.4   79.5   35.3   21.5   15.0    9.6    8.4    8.4
R(int)         0.030  0.012  0.014  0.018  0.025  0.033  0.049  0.053  0.047
#----------------------------------------------------------------------------
;
_stoe_measurement_identifier EGH096_150K
_stoe_measurement_max_exposure_per_frame '4.0 s'
_stoe_measurement_mean_exposure_per_frame '3.9 s'
_stoe_measurement_min_exposure_per_frame '1.0 s'
_stoe_measurement_total_exposure_time '2.5 h'
_stoe_measurement_total_frame_number 2268
_stoe_measurement_total_run_number 21
_stoe_measurement_tube_power '50.0 W'

loop_
_space_group_symop_operation_xyz
'x, y, z'
'-x+1/2, y+1/2, -z+1/2'
'-x, -y, -z'
'x-1/2, -y-1/2, z-1/2'

loop_
_atom_site_label
_atom_site_type_symbol
_atom_site_fract_x
_atom_site_fract_y
_atom_site_fract_z
_atom_site_U_iso_or_equiv
_atom_site_adp_type
_atom_site_occupancy
_atom_site_site_symmetry_order
_atom_site_calc_flag
_atom_site_refinement_flags_posn
_atom_site_refinement_flags_adp
_atom_site_refinement_flags_occupancy
_atom_site_disorder_assembly
_atom_site_disorder_group
Cu1 Cu 0.40595(3) 0.48799(2) 0.69509(2) 0.02481(14) Uani 1 1 d . . . . .
P1 P 0.41425(6) 0.57075(3) 0.74408(3) 0.02125(17) Uani 1 1 d . . . . .
P2 P 0.39867(6) 0.41358(3) 0.76740(4) 0.02520(18) Uani 1 1 d . . . . .
O1 O 0.51859(16) 0.49822(8) 0.84428(10) 0.0250(4) Uani 1 1 d . . . . .
N1 N 0.5127(2) 0.45275(10) 0.64111(12) 0.0261(5) Uani 1 1 d . . . . .
N2 N 0.2881(2) 0.45653(11) 0.60983(12) 0.0286(6) Uani 1 1 d . . . . .
C44 C 0.5848(2) 0.54393(12) 0.84819(14) 0.0248(6) Uani 1 1 d . . . . .
C48 C 0.6031(3) 0.63306(13) 0.80898(15) 0.0307(7) Uani 1 1 d . . . . .
H48 H 0.577183 0.661852 0.779821 0.037 Uiso 1 1 calc R U . . .
C37 C 0.3125(2) 0.58091(12) 0.79052(14) 0.0253(6) Uani 1 1 d . . . . .
C45 C 0.6822(2) 0.54881(13) 0.89634(14) 0.0274(6) Uani 1 1 d . . . . .
C43 C 0.5441(2) 0.58420(12) 0.80367(13) 0.0245(6) Uani 1 1 d . . . . .
C52 C 0.5220(3) 0.40324(13) 0.83347(14) 0.0274(6) Uani 1 1 d . . . . .
C30 C 0.4563(3) 0.41073(12) 0.60611(14) 0.0289(6) Uani 1 1 d . . . . .
C51 C 0.5722(2) 0.44980(12) 0.86485(14) 0.0262(6) Uani 1 1 d . . . . .
C50 C 0.6694(3) 0.44935(13) 0.91354(14) 0.0288(6) Uani 1 1 d . . . . .
C29 C 0.3371(3) 0.41240(13) 0.59061(14) 0.0307(7) Uani 1 1 d . . . . .
C31 C 0.3956(2) 0.63281(12) 0.69570(14) 0.0258(6) Uani 1 1 d . . . . .
C1 C 0.6223(3) 0.45493(13) 0.64913(15) 0.0299(7) Uani 1 1 d . . . . .
C32 C 0.4467(3) 0.63486(14) 0.64568(16) 0.0327(7) Uani 1 1 d . . . . .
H32 H 0.489042 0.604709 0.637847 0.039 Uiso 1 1 calc R U . . .
C64 C 0.2878(3) 0.41635(14) 0.80871(16) 0.0338(7) Uani 1 1 d . . . . .
C2 C 0.6824(2) 0.50538(13) 0.67656(16) 0.0294(7) Uani 1 1 d . . . . .
C55 C 0.7186(3) 0.39892(14) 0.93051(16) 0.0348(7) Uani 1 1 d . . . . .
H55 H 0.786756 0.396942 0.962219 0.042 Uiso 1 1 calc R U . . .
C38 C 0.3380(3) 0.59124(14) 0.85558(15) 0.0341(7) Uani 1 1 d . . . . .
H38 H 0.413217 0.592072 0.879373 0.041 Uiso 1 1 calc R U . . .
C3 C 0.6713(2) 0.55151(13) 0.63722(16) 0.0313(7) Uani 1 1 d . . . . .
C10 C 0.6051(3) 0.55013(15) 0.56858(17) 0.0370(7) Uani 1 1 d . . . . .
H10A H 0.638699 0.524117 0.544793 0.055 Uiso 1 1 calc R U . . .
H10B H 0.604683 0.586390 0.549800 0.055 Uiso 1 1 calc R U . . .
H10C H 0.528848 0.538975 0.566587 0.055 Uiso 1 1 calc R U . . .
C21 C 0.1756(3) 0.56370(15) 0.57229(15) 0.0325(7) Uani 1 1 d . . . . .
C20 C 0.1299(3) 0.51717(15) 0.59441(15) 0.0341(7) Uani 1 1 d . . . . .
C19 C 0.1788(3) 0.46337(15) 0.58625(15) 0.0342(7) Uani 1 1 d . . . . .
C46 C 0.7393(3) 0.59776(14) 0.89933(15) 0.0330(7) Uani 1 1 d . . . . .
H46 H 0.806709 0.602669 0.931088 0.040 Uiso 1 1 calc R U . . .
C7 C 0.7542(3) 0.50591(15) 0.73738(17) 0.0346(7) Uani 1 1 d . . . . .
C53 C 0.5719(3) 0.35340(14) 0.85437(16) 0.0351(7) Uani 1 1 d . . . . .
H53 H 0.538444 0.320558 0.835884 0.042 Uiso 1 1 calc R U . . .
C16 C 0.2765(3) 0.37058(14) 0.55238(16) 0.0392(8) Uani 1 1 d . . . . .
C49 C 0.7128(3) 0.50312(14) 0.94569(15) 0.0309(7) Uani 1 1 d . . . . .
C4 C 0.7268(3) 0.59897(14) 0.66215(18) 0.0359(7) Uani 1 1 d . . . . .
H4 H 0.717906 0.630632 0.636266 0.043 Uiso 1 1 calc R U . . .
C42 C 0.2019(3) 0.58043(15) 0.75696(17) 0.0381(8) Uani 1 1 d . . . . .
H42 H 0.183045 0.573921 0.712331 0.046 Uiso 1 1 calc R U . . .
C13 C 0.5095(3) 0.36801(13) 0.58199(16) 0.0364(8) Uani 1 1 d . . . . .
F1 F 0.4160(6) 0.2075(3) 0.4783(4) 0.0708(11) Uani 0.4 1 d D . P A 2
C6 C 0.8091(3) 0.55432(16) 0.76027(18) 0.0385(8) Uani 1 1 d . . . . .
H6 H 0.857457 0.554977 0.801858 0.046 Uiso 1 1 calc R U . . .
C5 C 0.7946(3) 0.60132(15) 0.72376(18) 0.0388(8) Uani 1 1 d . . . . .
C47 C 0.6995(3) 0.63932(14) 0.85684(16) 0.0346(7) Uani 1 1 d . . . . .
H47 H 0.738966 0.672700 0.860528 0.041 Uiso 1 1 calc R U . . .
C25 C 0.0358(3) 0.52275(18) 0.61838(17) 0.0433(9) Uani 1 1 d . . . . .
C36 C 0.3342(3) 0.67762(14) 0.70623(16) 0.0352(7) Uani 1 1 d . . . . .
H36 H 0.299563 0.677158 0.740521 0.042 Uiso 1 1 calc R U . . .
C58 C 0.3752(3) 0.34628(13) 0.73061(15) 0.0343(7) Uani 1 1 d . . . . .
F4 F 0.5497(6) 0.1966(3) 0.5817(4) 0.0708(11) Uani 0.4 1 d D . P A 2
C39 C 0.2542(3) 0.60036(15) 0.88611(16) 0.0405(8) Uani 1 1 d . . . . .
H39 H 0.272791 0.607608 0.930590 0.049 Uiso 1 1 calc R U . . .
C28 C 0.2646(3) 0.55922(15) 0.53697(17) 0.0373(8) Uani 1 1 d . . . . .
H28A H 0.334145 0.547807 0.566513 0.056 Uiso 1 1 calc R U . . .
H28B H 0.275122 0.594632 0.518604 0.056 Uiso 1 1 calc R U . . .
H28C H 0.242648 0.532315 0.502764 0.056 Uiso 1 1 calc R U . . .
C11 C 0.6813(3) 0.41274(14) 0.62796(19) 0.0400(8) Uani 1 1 d . . . . .
H11 H 0.759798 0.414469 0.636327 0.048 Uiso 1 1 calc R U . . .
C12 C 0.6255(3) 0.36959(14) 0.59551(18) 0.0422(9) Uani 1 1 d . . . . .
H12 H 0.664966 0.340739 0.582121 0.051 Uiso 1 1 calc R U . . .
C22 C 0.1326(3) 0.61464(16) 0.58004(16) 0.0385(8) Uani 1 1 d . . . . .
H22 H 0.165331 0.645917 0.566657 0.046 Uiso 1 1 calc R U . . .
C40 C 0.1453(3) 0.59903(15) 0.85288(19) 0.0432(9) Uani 1 1 d . . . . .
H40 H 0.088421 0.604702 0.874225 0.052 Uiso 1 1 calc R U . . .
C54 C 0.6700(3) 0.35162(15) 0.90199(17) 0.0399(8) Uani 1 1 d . . . . .
H54 H 0.704075 0.317562 0.915135 0.048 Uiso 1 1 calc R U . . .
C24 C -0.0056(3) 0.5747(2) 0.62352(18) 0.0487(10) Uani 1 1 d . . . . .
H24 H -0.069900 0.578357 0.639122 0.058 Uiso 1 1 calc R U . . .
C65 C 0.2876(3) 0.38338(16) 0.86062(17) 0.0406(8) Uani 1 1 d . . . . .
H65 H 0.349053 0.360307 0.877486 0.049 Uiso 1 1 calc R U . . .
C56 C 0.8375(3) 0.50101(17) 0.97622(19) 0.0453(9) Uani 1 1 d . . . . .
H56A H 0.862003 0.535923 0.996769 0.068 Uiso 1 1 calc R U . . .
H56B H 0.876921 0.493809 0.943289 0.068 Uiso 1 1 calc R U . . .
H56C H 0.853452 0.471957 1.008164 0.068 Uiso 1 1 calc R U . . .
C41 C 0.1185(3) 0.58933(17) 0.7877(2) 0.0456(9) Uani 1 1 d . . . . .
H41 H 0.043132 0.588791 0.764139 0.055 Uiso 1 1 calc R U . . .
C33 C 0.4365(3) 0.68048(16) 0.60718(17) 0.0427(8) Uani 1 1 d . . . . .
H33 H 0.473018 0.681635 0.573679 0.051 Uiso 1 1 calc R U . . .
C14 C 0.4449(4) 0.32511(14) 0.54595(17) 0.0434(9) Uani 1 1 d . . . . .
H14 H 0.481088 0.295616 0.531363 0.052 Uiso 1 1 calc R U . . .
C15 C 0.3341(4) 0.32615(15) 0.53263(17) 0.0469(10) Uani 1 1 d . . . . .
H15 H 0.292872 0.296850 0.509632 0.056 Uiso 1 1 calc R U . . .
C23 C 0.0433(3) 0.62122(18) 0.60677(17) 0.0448(9) Uani 1 1 d . . . . .
F6 F 0.4863(6) 0.1212(3) 0.5201(4) 0.0708(11) Uani 0.4 1 d D . P A 2
C35 C 0.3234(3) 0.72284(15) 0.66703(19) 0.0445(9) Uani 1 1 d . . . . .
H35 H 0.281011 0.753088 0.674515 0.053 Uiso 1 1 calc R U . . .
C34 C 0.3737(3) 0.72430(15) 0.61713(18) 0.0425(8) Uani 1 1 d . . . . .
H34 H 0.365241 0.755136 0.589937 0.051 Uiso 1 1 calc R U . . .
C57 C 0.6503(3) 0.51508(15) 0.99742(16) 0.0393(8) Uani 1 1 d . . . . .
H57A H 0.668888 0.487223 1.030740 0.059 Uiso 1 1 calc R U . . .
H57B H 0.570318 0.514683 0.978109 0.059 Uiso 1 1 calc R U . . .
H57C H 0.672247 0.550900 1.016184 0.059 Uiso 1 1 calc R U . . .
C18 C 0.1133(3) 0.42259(17) 0.54876(18) 0.0461(9) Uani 1 1 d . . . . .
H18 H 0.035483 0.427515 0.533738 0.055 Uiso 1 1 calc R U . . .
C69 C 0.1981(3) 0.45106(17) 0.7859(2) 0.0474(9) Uani 1 1 d . . . . .
H69 H 0.196835 0.474020 0.750501 0.057 Uiso 1 1 calc R U . . .
C59 C 0.2685(4) 0.32349(16) 0.71633(17) 0.0474(10) Uani 1 1 d . . . . .
H59 H 0.209838 0.341871 0.728281 0.057 Uiso 1 1 calc R U . . .
C8 C 0.7754(3) 0.45533(17) 0.77793(18) 0.0440(9) Uani 1 1 d . . . . .
H8A H 0.821806 0.430237 0.760901 0.066 Uiso 1 1 calc R U . . .
H8B H 0.704700 0.437729 0.777459 0.066 Uiso 1 1 calc R U . . .
H8C H 0.813481 0.465150 0.821803 0.066 Uiso 1 1 calc R U . . .
C63 C 0.4601(4) 0.31947(15) 0.71235(17) 0.0451(9) Uani 1 1 d . . . . .
H63 H 0.531797 0.335278 0.720485 0.054 Uiso 1 1 calc R U . . .
C17 C 0.1614(4) 0.37630(17) 0.53417(18) 0.0496(10) Uani 1 1 d . . . . .
H17 H 0.116609 0.347860 0.511585 0.059 Uiso 1 1 calc R U . . .
C66 C 0.1981(4) 0.38374(18) 0.88828(19) 0.0511(10) Uani 1 1 d . . . . .
H66 H 0.197584 0.359955 0.922722 0.061 Uiso 1 1 calc R U . . .
C9 C 0.8516(3) 0.65347(17) 0.7501(2) 0.0522(10) Uani 1 1 d . . . . .
H9A H 0.910561 0.661550 0.728958 0.078 Uiso 1 1 calc R U . . .
H9B H 0.883740 0.649518 0.796045 0.078 Uiso 1 1 calc R U . . .
H9C H 0.797657 0.683240 0.742442 0.078 Uiso 1 1 calc R U . . .
C67 C 0.1107(4) 0.4185(2) 0.8658(2) 0.0599(12) Uani 1 1 d . . . . .
H67 H 0.050522 0.419281 0.885248 0.072 Uiso 1 1 calc R U . . .
C61 C 0.3341(6) 0.24667(17) 0.6686(2) 0.0727(16) Uani 1 1 d . . . . .
H61 H 0.320524 0.212254 0.648225 0.087 Uiso 1 1 calc R U . . .
C68 C 0.1103(4) 0.4522(2) 0.8149(3) 0.0621(12) Uani 1 1 d . . . . .
H68 H 0.049938 0.476276 0.799531 0.075 Uiso 1 1 calc R U . . .
C26 C -0.0214(4) 0.4747(2) 0.6393(2) 0.0631(13) Uani 1 1 d . . . . .
H26A H -0.077556 0.460437 0.602803 0.095 Uiso 1 1 calc R U . . .
H26B H -0.056995 0.486148 0.672621 0.095 Uiso 1 1 calc R U . . .
H26C H 0.033293 0.446290 0.656108 0.095 Uiso 1 1 calc R U . . .
C60 C 0.2491(5) 0.27407(19) 0.6847(2) 0.0684(15) Uani 1 1 d . . . . .
H60 H 0.176614 0.259043 0.674174 0.082 Uiso 1 1 calc R U . . .
C27 C 0.0029(4) 0.6773(2) 0.6178(2) 0.0634(13) Uani 1 1 d . . . . .
H27A H 0.048064 0.691693 0.658227 0.095 Uiso 1 1 calc R U . . .
H27B H -0.074728 0.675273 0.619652 0.095 Uiso 1 1 calc R U . . .
H27C H 0.009106 0.701310 0.582862 0.095 Uiso 1 1 calc R U . . .
C62 C 0.4393(5) 0.26886(17) 0.6818(2) 0.0655(14) Uani 1 1 d . . . . .
H62 H 0.497584 0.249834 0.670193 0.079 Uiso 1 1 calc R U . . .
B1 B 0.4994(3) 0.17777(16) 0.5174(2) 0.0409(9) Uani 1 1 d D . . . .
F8 F 0.5819(6) 0.1862(3) 0.4874(4) 0.0708(11) Uani 0.4 1 d D . P A 2
O3 O 0.0110(8) 0.2683(3) 0.5427(4) 0.0763(14) Uani 0.5 1 d D . P B 1
O2 O 0.8582(5) 0.3174(3) 0.6995(3) 0.1082(19) Uani 0.8 1 d D . P . .
C70 C 0.7851(6) 0.2880(3) 0.7240(4) 0.087(2) Uani 0.8 1 d D . P . .
H70A H 0.717645 0.308999 0.719359 0.104 Uiso 0.8 1 d R U P . .
H70B H 0.768325 0.254419 0.700119 0.104 Uiso 0.8 1 d R U P . .
C72 C 0.9090(6) 0.3177(3) 0.8126(3) 0.0732(18) Uani 0.8 1 d D . P . .
H72A H 0.968453 0.306434 0.850026 0.088 Uiso 0.8 1 calc R U P . .
H72B H 0.872816 0.350897 0.823614 0.088 Uiso 0.8 1 calc R U P . .
C73 C 0.9534(5) 0.3269(3) 0.7560(3) 0.0694(17) Uani 0.8 1 d D . P . .
H73A H 1.014535 0.301263 0.755979 0.083 Uiso 0.8 1 calc R U P . .
H73B H 0.981532 0.364526 0.755836 0.083 Uiso 0.8 1 calc R U P . .
C76 C -0.0379(10) 0.1747(4) 0.5167(6) 0.0763(14) Uani 0.5 1 d D . P B 1
H76A H -0.023663 0.156703 0.478668 0.092 Uiso 0.5 1 calc R U P B 1
H76B H -0.047434 0.146813 0.547758 0.092 Uiso 0.5 1 calc R U P B 1
C75 C -0.1300(14) 0.2103(5) 0.5002(8) 0.0763(14) Uani 0.5 1 d D . P B 1
H75A H -0.197229 0.191735 0.505892 0.092 Uiso 0.5 1 calc R U P B 1
H75B H -0.143317 0.221317 0.454946 0.092 Uiso 0.5 1 calc R U P B 1
C71 C 0.8299(7) 0.2748(3) 0.7920(4) 0.087(2) Uani 0.8 1 d D . P . .
H71A H 0.771146 0.275547 0.815398 0.104 Uiso 0.8 1 calc R U P . .
H71B H 0.866095 0.238644 0.797567 0.104 Uiso 0.8 1 calc R U P . .
C77 C 0.0489(10) 0.2134(4) 0.5449(6) 0.0763(14) Uani 0.5 1 d D . P B 1
H77A H 0.081399 0.203081 0.589865 0.092 Uiso 0.5 1 calc R U P B 1
H77B H 0.108333 0.210979 0.522133 0.092 Uiso 0.5 1 calc R U P B 1
C74 C -0.1071(10) 0.2571(4) 0.5403(6) 0.0763(14) Uani 0.5 1 d D . P B 1
H74A H -0.117240 0.249304 0.583277 0.092 Uiso 0.5 1 calc R U P B 1
H74B H -0.155108 0.288100 0.521568 0.092 Uiso 0.5 1 calc R U P B 1
F2 F 0.3931(5) 0.1969(2) 0.5044(3) 0.0875(9) Uani 0.6 1 d D . P A 1
F5 F 0.5086(5) 0.1283(2) 0.4892(3) 0.0875(9) Uani 0.6 1 d D . P A 1
F3 F 0.5808(5) 0.2128(2) 0.5079(3) 0.0875(9) Uani 0.6 1 d D . P A 1
F7 F 0.5233(5) 0.1742(2) 0.5827(3) 0.0875(9) Uani 0.6 1 d D . P A 1
O4 O -0.0549(13) 0.2824(9) 0.5669(10) 0.090(4) Uani 0.2 1 d D . P C 2
C80 C -0.026(2) 0.2003(14) 0.5242(17) 0.090(4) Uani 0.2 1 d D . P C 2
H80A H 0.010262 0.183627 0.493068 0.108 Uiso 0.2 1 calc R U P C 2
H80B H -0.026618 0.173539 0.558165 0.108 Uiso 0.2 1 calc R U P C 2
C79 C -0.135(3) 0.2172(18) 0.4938(19) 0.090(4) Uani 0.2 1 d D . P C 2
H79A H -0.186915 0.186173 0.487184 0.108 Uiso 0.2 1 calc R U P C 2
H79B H -0.137570 0.234409 0.452154 0.108 Uiso 0.2 1 calc R U P C 2
C78 C -0.1603(19) 0.2560(14) 0.5379(16) 0.090(4) Uani 0.2 1 d D . P C 2
H78A H -0.189997 0.237470 0.570591 0.108 Uiso 0.2 1 calc R U P C 2
H78B H -0.215567 0.282838 0.515233 0.108 Uiso 0.2 1 calc R U P C 2
C81 C 0.032(2) 0.2503(13) 0.5513(16) 0.090(4) Uani 0.2 1 d D . P C 2
H81A H 0.092127 0.242330 0.589813 0.108 Uiso 0.2 1 calc R U P C 2
H81B H 0.064146 0.269276 0.519737 0.108 Uiso 0.2 1 calc R U P C 2

loop_
_atom_site_aniso_label
_atom_site_aniso_U_11
_atom_site_aniso_U_22
_atom_site_aniso_U_33
_atom_site_aniso_U_23
_atom_site_aniso_U_13
_atom_site_aniso_U_12
Cu1 0.0245(2) 0.0260(2) 0.0234(2) -0.00435(17) 0.00495(17) -0.00084(16)
P1 0.0212(3) 0.0225(4) 0.0194(3) -0.0010(3) 0.0040(3) 0.0015(3)
P2 0.0264(4) 0.0234(4) 0.0244(4) -0.0009(3) 0.0039(3) -0.0038(3)
O1 0.0220(10) 0.0224(10) 0.0274(10) 0.0013(8) 0.0004(8) -0.0008(8)
N1 0.0292(13) 0.0259(13) 0.0248(12) -0.0017(10) 0.0101(10) 0.0002(10)
N2 0.0289(13) 0.0338(14) 0.0223(12) -0.0053(10) 0.0049(10) -0.0085(11)
C44 0.0230(14) 0.0265(15) 0.0246(14) -0.0041(11) 0.0056(11) -0.0033(11)
C48 0.0354(17) 0.0274(16) 0.0294(16) -0.0026(12) 0.0087(13) -0.0047(13)
C37 0.0287(15) 0.0232(14) 0.0250(14) 0.0019(11) 0.0084(12) 0.0027(11)
C45 0.0219(14) 0.0345(16) 0.0242(14) -0.0039(12) 0.0029(12) -0.0003(12)
C43 0.0237(14) 0.0277(15) 0.0216(13) -0.0040(11) 0.0050(11) -0.0018(11)
C52 0.0286(15) 0.0283(15) 0.0246(14) 0.0021(12) 0.0055(12) 0.0004(12)
C30 0.0422(18) 0.0236(15) 0.0228(14) -0.0017(12) 0.0118(13) -0.0033(13)
C51 0.0262(14) 0.0276(15) 0.0242(14) 0.0035(12) 0.0055(12) 0.0037(12)
C50 0.0266(15) 0.0356(17) 0.0233(14) 0.0017(12) 0.0043(12) 0.0020(13)
C29 0.0402(18) 0.0301(16) 0.0216(14) -0.0022(12) 0.0076(13) -0.0087(13)
C31 0.0275(15) 0.0268(15) 0.0218(14) 0.0000(11) 0.0041(12) 0.0002(12)
C1 0.0303(16) 0.0299(16) 0.0336(16) 0.0003(13) 0.0159(13) 0.0021(12)
C32 0.0332(16) 0.0357(17) 0.0318(16) 0.0027(13) 0.0131(13) 0.0048(13)
C64 0.0336(17) 0.0337(17) 0.0346(17) -0.0069(14) 0.0094(14) -0.0099(13)
C2 0.0207(14) 0.0321(16) 0.0393(17) -0.0046(13) 0.0151(13) 0.0024(12)
C55 0.0321(16) 0.0411(18) 0.0282(16) 0.0049(14) 0.0023(13) 0.0066(14)
C38 0.0404(18) 0.0360(18) 0.0266(15) 0.0014(13) 0.0098(14) 0.0088(14)
C3 0.0212(14) 0.0332(17) 0.0424(18) -0.0018(14) 0.0136(13) 0.0024(12)
C10 0.0356(18) 0.0385(18) 0.0394(19) 0.0013(15) 0.0141(15) 0.0026(14)
C21 0.0243(15) 0.0477(19) 0.0231(15) -0.0027(13) 0.0015(12) 0.0011(13)
C20 0.0224(15) 0.051(2) 0.0249(15) -0.0042(14) -0.0009(12) -0.0054(14)
C19 0.0287(16) 0.0457(19) 0.0255(15) -0.0023(14) 0.0021(13) -0.0116(14)
C46 0.0261(15) 0.0407(18) 0.0297(16) -0.0079(14) 0.0024(13) -0.0090(13)
C7 0.0241(15) 0.0433(19) 0.0400(18) -0.0009(15) 0.0147(14) 0.0043(13)
C53 0.0410(18) 0.0273(16) 0.0339(17) 0.0025(13) 0.0039(14) 0.0024(14)
C16 0.058(2) 0.0310(17) 0.0266(16) -0.0040(13) 0.0063(15) -0.0160(16)
C49 0.0261(15) 0.0387(18) 0.0239(15) -0.0010(13) -0.0010(12) 0.0010(13)
C4 0.0269(16) 0.0324(17) 0.053(2) -0.0020(15) 0.0176(15) 0.0003(13)
C42 0.0301(17) 0.050(2) 0.0345(18) -0.0031(15) 0.0095(14) 0.0011(15)
C13 0.059(2) 0.0253(16) 0.0308(16) -0.0006(13) 0.0219(16) -0.0002(15)
F1 0.066(2) 0.057(2) 0.078(2) -0.009(2) -0.0035(19) 0.0068(17)
C6 0.0226(15) 0.052(2) 0.0430(19) -0.0092(16) 0.0115(14) -0.0001(14)
C5 0.0241(15) 0.044(2) 0.053(2) -0.0134(17) 0.0188(15) -0.0044(14)
C47 0.0345(17) 0.0337(17) 0.0346(17) -0.0074(14) 0.0071(14) -0.0123(14)
C25 0.0215(15) 0.076(3) 0.0298(17) -0.0036(17) 0.0016(13) -0.0098(16)
C36 0.0444(19) 0.0329(17) 0.0320(17) 0.0037(13) 0.0166(15) 0.0083(14)
C58 0.054(2) 0.0244(15) 0.0226(15) -0.0002(12) 0.0065(14) -0.0072(14)
F4 0.066(2) 0.057(2) 0.078(2) -0.009(2) -0.0035(19) 0.0068(17)
C39 0.058(2) 0.0403(19) 0.0284(17) 0.0061(14) 0.0203(16) 0.0140(17)
C28 0.0356(17) 0.046(2) 0.0340(17) 0.0006(15) 0.0144(14) 0.0016(15)
C11 0.0404(19) 0.0334(18) 0.054(2) -0.0002(16) 0.0269(17) 0.0072(15)
C12 0.057(2) 0.0303(18) 0.048(2) -0.0015(15) 0.0304(18) 0.0077(16)
C22 0.0323(17) 0.053(2) 0.0275(16) -0.0021(15) 0.0028(13) 0.0069(15)
C40 0.048(2) 0.041(2) 0.051(2) 0.0068(16) 0.0312(18) 0.0090(16)
C54 0.047(2) 0.0344(18) 0.0355(18) 0.0077(14) 0.0051(15) 0.0122(15)
C24 0.0215(16) 0.089(3) 0.0348(19) -0.0051(19) 0.0054(14) 0.0072(18)
C65 0.044(2) 0.046(2) 0.0325(17) -0.0077(15) 0.0115(15) -0.0117(16)
C56 0.0294(18) 0.052(2) 0.044(2) 0.0006(17) -0.0087(15) 0.0006(16)
C41 0.0307(18) 0.056(2) 0.055(2) 0.0015(18) 0.0179(17) 0.0040(16)
C33 0.047(2) 0.052(2) 0.0336(18) 0.0106(16) 0.0178(16) 0.0017(17)
C14 0.077(3) 0.0253(17) 0.0321(18) -0.0047(14) 0.0224(18) -0.0028(17)
C15 0.079(3) 0.0302(18) 0.0295(17) -0.0058(14) 0.0096(18) -0.0161(18)
C23 0.0316(18) 0.068(3) 0.0315(18) -0.0060(17) 0.0022(14) 0.0132(17)
F6 0.066(2) 0.057(2) 0.078(2) -0.009(2) -0.0035(19) 0.0068(17)
C35 0.056(2) 0.0314(18) 0.048(2) 0.0074(16) 0.0160(18) 0.0126(16)
C34 0.052(2) 0.0364(19) 0.0375(19) 0.0148(15) 0.0073(16) 0.0018(16)
C57 0.046(2) 0.043(2) 0.0274(17) -0.0017(14) 0.0066(15) 0.0015(16)
C18 0.0371(19) 0.055(2) 0.0383(19) -0.0065(17) -0.0057(15) -0.0175(17)
C69 0.0342(19) 0.045(2) 0.064(3) -0.0003(19) 0.0147(18) -0.0040(16)
C59 0.067(3) 0.043(2) 0.0309(18) -0.0041(15) 0.0119(17) -0.0276(19)
C8 0.0387(19) 0.055(2) 0.040(2) 0.0063(17) 0.0138(16) 0.0073(17)
C63 0.073(3) 0.0298(18) 0.0306(17) -0.0003(14) 0.0105(17) 0.0068(17)
C17 0.057(2) 0.046(2) 0.0366(19) -0.0064(16) -0.0060(17) -0.0213(19)
C66 0.057(2) 0.059(3) 0.042(2) -0.0128(18) 0.0223(19) -0.026(2)
C9 0.042(2) 0.052(2) 0.068(3) -0.019(2) 0.024(2) -0.0153(18)
C67 0.046(2) 0.071(3) 0.072(3) -0.024(2) 0.032(2) -0.020(2)
C61 0.143(5) 0.027(2) 0.046(2) -0.0036(18) 0.019(3) -0.022(3)
C68 0.038(2) 0.064(3) 0.089(4) -0.008(3) 0.025(2) -0.003(2)
C26 0.037(2) 0.098(4) 0.056(3) 0.000(2) 0.0137(19) -0.026(2)
C60 0.114(4) 0.050(3) 0.044(2) -0.012(2) 0.025(3) -0.046(3)
C27 0.054(3) 0.083(3) 0.052(2) -0.008(2) 0.011(2) 0.029(2)
C62 0.123(4) 0.034(2) 0.039(2) 0.0028(17) 0.021(3) 0.020(3)
B1 0.036(2) 0.033(2) 0.048(2) -0.0063(17) 0.0012(18) 0.0030(16)
F8 0.066(2) 0.057(2) 0.078(2) -0.009(2) -0.0035(19) 0.0068(17)
O3 0.093(4) 0.046(2) 0.085(3) -0.004(2) 0.013(3) -0.012(2)
O2 0.092(4) 0.126(5) 0.112(5) -0.004(4) 0.035(3) -0.006(4)
C70 0.058(4) 0.073(4) 0.105(6) 0.027(4) -0.026(4) -0.024(3)
C72 0.080(4) 0.050(3) 0.084(5) 0.011(3) 0.009(4) 0.007(3)
C73 0.049(3) 0.067(4) 0.084(5) -0.006(3) 0.003(3) -0.006(3)
C76 0.093(4) 0.046(2) 0.085(3) -0.004(2) 0.013(3) -0.012(2)
C75 0.093(4) 0.046(2) 0.085(3) -0.004(2) 0.013(3) -0.012(2)
C71 0.099(5) 0.063(4) 0.091(5) -0.014(4) 0.009(4) 0.000(4)
C77 0.093(4) 0.046(2) 0.085(3) -0.004(2) 0.013(3) -0.012(2)
C74 0.093(4) 0.046(2) 0.085(3) -0.004(2) 0.013(3) -0.012(2)
F2 0.090(2) 0.0614(17) 0.110(2) -0.0147(16) 0.0216(18) 0.0134(14)
F5 0.090(2) 0.0614(17) 0.110(2) -0.0147(16) 0.0216(18) 0.0134(14)
F3 0.090(2) 0.0614(17) 0.110(2) -0.0147(16) 0.0216(18) 0.0134(14)
F7 0.090(2) 0.0614(17) 0.110(2) -0.0147(16) 0.0216(18) 0.0134(14)
O4 0.036(5) 0.129(13) 0.090(9) 0.030(8) -0.012(6) -0.005(7)
C80 0.036(5) 0.129(13) 0.090(9) 0.030(8) -0.012(6) -0.005(7)
C79 0.036(5) 0.129(13) 0.090(9) 0.030(8) -0.012(6) -0.005(7)
C78 0.036(5) 0.129(13) 0.090(9) 0.030(8) -0.012(6) -0.005(7)
C81 0.036(5) 0.129(13) 0.090(9) 0.030(8) -0.012(6) -0.005(7)

loop_
_atom_type_symbol
_atom_type_description
_atom_type_scat_dispersion_real
_atom_type_scat_dispersion_imag
_atom_type_scat_source
C C 0.0181 0.0091 'International Tables Vol C Tables 4.2.6.8 and 6.1.1.4'
H H 0.0000 0.0000 'International Tables Vol C Tables 4.2.6.8 and 6.1.1.4'
B B 0.0090 0.0039 'International Tables Vol C Tables 4.2.6.8 and 6.1.1.4'
Cu Cu -1.9646 0.5888 'International Tables Vol C Tables 4.2.6.8 and 6.1.1.4'
F F 0.0727 0.0534 'International Tables Vol C Tables 4.2.6.8 and 6.1.1.4'
N N 0.0311 0.0180 'International Tables Vol C Tables 4.2.6.8 and 6.1.1.4'
O O 0.0492 0.0322 'International Tables Vol C Tables 4.2.6.8 and 6.1.1.4'
P P 0.2955 0.4335 'International Tables Vol C Tables 4.2.6.8 and 6.1.1.4'

loop_
_exptl_crystal_face_index_h
_exptl_crystal_face_index_k
_exptl_crystal_face_index_l
_exptl_crystal_face_perp_dist
9 16 30 0.2438
0 -2 -5 0.2596
5 30 3 0.1194
-1 -6 0 0.1317
15 -5 -6 0.1563
-15 3 7 0.1409

loop_
_geom_angle_atom_site_label_1
_geom_angle_atom_site_label_2
_geom_angle_atom_site_label_3
_geom_angle
_geom_angle_site_symmetry_1
_geom_angle_site_symmetry_3
_geom_angle_publ_flag
P1 Cu1 P2 112.09(3) . . ?
N1 Cu1 P1 130.25(7) . . ?
N1 Cu1 P2 100.13(7) . . ?
N1 Cu1 N2 77.02(10) . . ?
N2 Cu1 P1 130.42(8) . . ?
N2 Cu1 P2 98.75(7) . . ?
C37 P1 Cu1 114.96(10) . . ?
C37 P1 C43 101.55(14) . . ?
C37 P1 C31 101.33(13) . . ?
C43 P1 Cu1 114.67(10) . . ?
C43 P1 C31 102.42(14) . . ?
C31 P1 Cu1 119.41(10) . . ?
C52 P2 Cu1 116.61(10) . . ?
C64 P2 Cu1 116.40(12) . . ?
C64 P2 C52 102.19(15) . . ?
C64 P2 C58 100.93(16) . . ?
C58 P2 Cu1 115.40(10) . . ?
C58 P2 C52 103.03(15) . . ?
C51 O1 C44 116.6(2) . . ?
C30 N1 Cu1 107.61(19) . . ?
C1 N1 Cu1 131.6(2) . . ?
C1 N1 C30 118.0(3) . . ?
C29 N2 Cu1 106.4(2) . . ?
C19 N2 Cu1 132.7(2) . . ?
C19 N2 C29 118.4(3) . . ?
O1 C44 C45 120.6(3) . . ?
O1 C44 C43 115.5(2) . . ?
C43 C44 C45 123.8(3) . . ?
C43 C48 H48 120.1 . . ?
C47 C48 H48 120.1 . . ?
C47 C48 C43 119.8(3) . . ?
C38 C37 P1 125.0(2) . . ?
C42 C37 P1 116.6(2) . . ?
C42 C37 C38 118.4(3) . . ?
C44 C45 C49 118.4(3) . . ?
C46 C45 C44 116.7(3) . . ?
C46 C45 C49 124.6(3) . . ?
C44 C43 P1 117.8(2) . . ?
C44 C43 C48 117.6(3) . . ?
C48 C43 P1 124.6(2) . . ?
C51 C52 P2 116.8(2) . . ?
C51 C52 C53 116.9(3) . . ?
C53 C52 P2 126.2(2) . . ?
N1 C30 C29 117.7(3) . . ?
N1 C30 C13 123.0(3) . . ?
C13 C30 C29 119.3(3) . . ?
O1 C51 C52 115.3(3) . . ?
O1 C51 C50 120.6(3) . . ?
C50 C51 C52 124.1(3) . . ?
C51 C50 C55 116.7(3) . . ?
C51 C50 C49 118.6(3) . . ?
C55 C50 C49 124.7(3) . . ?
N2 C29 C30 117.9(3) . . ?
N2 C29 C16 123.0(3) . . ?
C16 C29 C30 118.9(3) . . ?
C32 C31 P1 117.4(2) . . ?
C32 C31 C36 118.6(3) . . ?
C36 C31 P1 124.1(2) . . ?
N1 C1 C2 118.7(3) . . ?
N1 C1 C11 121.9(3) . . ?
C11 C1 C2 119.2(3) . . ?
C31 C32 H32 119.7 . . ?
C33 C32 C31 120.6(3) . . ?
C33 C32 H32 119.7 . . ?
C65 C64 P2 122.2(3) . . ?
C65 C64 C69 118.6(3) . . ?
C69 C64 P2 119.2(3) . . ?
C3 C2 C1 117.8(3) . . ?
C7 C2 C1 121.5(3) . . ?
C7 C2 C3 120.5(3) . . ?
C50 C55 H55 119.4 . . ?
C54 C55 C50 121.1(3) . . ?
C54 C55 H55 119.4 . . ?
C37 C38 H38 119.8 . . ?
C39 C38 C37 120.5(3) . . ?
C39 C38 H38 119.8 . . ?
C2 C3 C10 121.7(3) . . ?
C4 C3 C2 118.5(3) . . ?
C4 C3 C10 119.7(3) . . ?
C3 C10 H10A 109.5 . . ?
C3 C10 H10B 109.5 . . ?
C3 C10 H10C 109.5 . . ?
H10A C10 H10B 109.5 . . ?
H10A C10 H10C 109.5 . . ?
H10B C10 H10C 109.5 . . ?
C20 C21 C28 121.7(3) . . ?
C22 C21 C20 119.2(3) . . ?
C22 C21 C28 119.0(3) . . ?
C21 C20 C19 117.8(3) . . ?
C25 C20 C21 119.4(3) . . ?
C25 C20 C19 122.5(3) . . ?
N2 C19 C20 118.4(3) . . ?
N2 C19 C18 121.0(3) . . ?
C18 C19 C20 120.3(3) . . ?
C45 C46 H46 119.5 . . ?
C47 C46 C45 121.0(3) . . ?
C47 C46 H46 119.5 . . ?
C2 C7 C6 118.9(3) . . ?
C2 C7 C8 121.3(3) . . ?
C6 C7 C8 119.8(3) . . ?
C52 C53 H53 119.8 . . ?
C54 C53 C52 120.4(3) . . ?
C54 C53 H53 119.8 . . ?
C29 C16 C15 119.7(4) . . ?
C17 C16 C29 116.8(3) . . ?
C17 C16 C15 123.4(3) . . ?
C45 C49 C57 106.6(3) . . ?
C50 C49 C45 108.6(2) . . ?
C50 C49 C56 111.9(3) . . ?
C50 C49 C57 108.1(3) . . ?
C56 C49 C45 111.9(3) . . ?
C56 C49 C57 109.6(3) . . ?
C3 C4 H4 119.0 . . ?
C5 C4 C3 122.0(3) . . ?
C5 C4 H4 119.0 . . ?
C37 C42 H42 119.5 . . ?
C41 C42 C37 120.9(3) . . ?
C41 C42 H42 119.5 . . ?
C30 C13 C14 119.9(3) . . ?
C12 C13 C30 117.3(3) . . ?
C12 C13 C14 122.9(3) . . ?
C7 C6 H6 119.2 . . ?
C5 C6 C7 121.7(3) . . ?
C5 C6 H6 119.2 . . ?
C4 C5 C9 120.9(4) . . ?
C6 C5 C4 118.3(3) . . ?
C6 C5 C9 120.8(4) . . ?
C48 C47 H47 119.5 . . ?
C46 C47 C48 121.0(3) . . ?
C46 C47 H47 119.5 . . ?
C20 C25 C26 122.5(4) . . ?
C24 C25 C20 118.7(4) . . ?
C24 C25 C26 118.8(4) . . ?
C31 C36 H36 119.8 . . ?
C35 C36 C31 120.5(3) . . ?
C35 C36 H36 119.8 . . ?
C59 C58 P2 119.7(3) . . ?
C63 C58 P2 120.3(3) . . ?
C63 C58 C59 119.8(3) . . ?
C38 C39 H39 119.6 . . ?
C40 C39 C38 120.8(3) . . ?
C40 C39 H39 119.6 . . ?
C21 C28 H28A 109.5 . . ?
C21 C28 H28B 109.5 . . ?
C21 C28 H28C 109.5 . . ?
H28A C28 H28B 109.5 . . ?
H28A C28 H28C 109.5 . . ?
H28B C28 H28C 109.5 . . ?
C1 C11 H11 120.0 . . ?
C12 C11 C1 119.9(3) . . ?
C12 C11 H11 120.0 . . ?
C13 C12 H12 120.2 . . ?
C11 C12 C13 119.7(3) . . ?
C11 C12 H12 120.2 . . ?
C21 C22 H22 119.0 . . ?
C23 C22 C21 122.0(4) . . ?
C23 C22 H22 119.0 . . ?
C39 C40 H40 120.3 . . ?
C39 C40 C41 119.5(3) . . ?
C41 C40 H40 120.3 . . ?
C55 C54 C53 120.7(3) . . ?
C55 C54 H54 119.7 . . ?
C53 C54 H54 119.7 . . ?
C25 C24 H24 118.7 . . ?
C23 C24 C25 122.6(3) . . ?
C23 C24 H24 118.7 . . ?
C64 C65 H65 119.6 . . ?
C64 C65 C66 120.8(4) . . ?
C66 C65 H65 119.6 . . ?
C49 C56 H56A 109.5 . . ?
C49 C56 H56B 109.5 . . ?
C49 C56 H56C 109.5 . . ?
H56A C56 H56B 109.5 . . ?
H56A C56 H56C 109.5 . . ?
H56B C56 H56C 109.5 . . ?
C42 C41 C40 120.0(4) . . ?
C42 C41 H41 120.0 . . ?
C40 C41 H41 120.0 . . ?
C32 C33 H33 119.7 . . ?
C34 C33 C32 120.5(3) . . ?
C34 C33 H33 119.7 . . ?
C13 C14 H14 119.6 . . ?
C15 C14 C13 120.7(3) . . ?
C15 C14 H14 119.6 . . ?
C16 C15 H15 119.4 . . ?
C14 C15 C16 121.3(3) . . ?
C14 C15 H15 119.4 . . ?
C22 C23 C27 120.6(4) . . ?
C24 C23 C22 117.7(4) . . ?
C24 C23 C27 121.8(4) . . ?
C36 C35 H35 119.7 . . ?
C34 C35 C36 120.5(3) . . ?
C34 C35 H35 119.7 . . ?
C33 C34 C35 119.3(3) . . ?
C33 C34 H34 120.3 . . ?
C35 C34 H34 120.3 . . ?
C49 C57 H57A 109.5 . . ?
C49 C57 H57B 109.5 . . ?
C49 C57 H57C 109.5 . . ?
H57A C57 H57B 109.5 . . ?
H57A C57 H57C 109.5 . . ?
H57B C57 H57C 109.5 . . ?
C19 C18 H18 119.9 . . ?
C17 C18 C19 120.1(4) . . ?
C17 C18 H18 119.9 . . ?
C64 C69 H69 119.9 . . ?
C68 C69 C64 120.2(4) . . ?
C68 C69 H69 119.9 . . ?
C58 C59 H59 120.1 . . ?
C60 C59 C58 119.7(5) . . ?
C60 C59 H59 120.1 . . ?
C7 C8 H8A 109.5 . . ?
C7 C8 H8B 109.5 . . ?
C7 C8 H8C 109.5 . . ?
H8A C8 H8B 109.5 . . ?
H8A C8 H8C 109.5 . . ?
H8B C8 H8C 109.5 . . ?
C58 C63 H63 120.2 . . ?
C58 C63 C62 119.5(4) . . ?
C62 C63 H63 120.2 . . ?
C16 C17 H17 120.0 . . ?
C18 C17 C16 120.0(3) . . ?
C18 C17 H17 120.0 . . ?
C65 C66 H66 120.0 . . ?
C67 C66 C65 120.0(4) . . ?
C67 C66 H66 120.0 . . ?
C5 C9 H9A 109.5 . . ?
C5 C9 H9B 109.5 . . ?
C5 C9 H9C 109.5 . . ?
H9A C9 H9B 109.5 . . ?
H9A C9 H9C 109.5 . . ?
H9B C9 H9C 109.5 . . ?
C66 C67 H67 120.0 . . ?
C66 C67 C68 120.0(4) . . ?
C68 C67 H67 120.0 . . ?
C60 C61 H61 119.8 . . ?
C60 C61 C62 120.4(4) . . ?
C62 C61 H61 119.8 . . ?
C69 C68 H68 119.9 . . ?
C67 C68 C69 120.3(4) . . ?
C67 C68 H68 119.9 . . ?
C25 C26 H26A 109.5 . . ?
C25 C26 H26B 109.5 . . ?
C25 C26 H26C 109.5 . . ?
H26A C26 H26B 109.5 . . ?
H26A C26 H26C 109.5 . . ?
H26B C26 H26C 109.5 . . ?
C59 C60 H60 119.8 . . ?
C61 C60 C59 120.4(5) . . ?
C61 C60 H60 119.8 . . ?
C23 C27 H27A 109.5 . . ?
C23 C27 H27B 109.5 . . ?
C23 C27 H27C 109.5 . . ?
H27A C27 H27B 109.5 . . ?
H27A C27 H27C 109.5 . . ?
H27B C27 H27C 109.5 . . ?
C63 C62 H62 120.0 . . ?
C61 C62 C63 120.0(5) . . ?
C61 C62 H62 120.0 . . ?
F1 B1 F4 119.9(5) . . ?
F1 B1 F6 118.3(5) . . ?
F6 B1 F4 107.6(5) . . ?
F8 B1 F1 99.7(5) . . ?
F8 B1 F4 102.5(5) . . ?
F8 B1 F6 106.2(5) . . ?
F2 B1 F5 113.3(4) . . ?
F2 B1 F3 117.7(5) . . ?
F2 B1 F7 100.4(5) . . ?
F5 B1 F3 109.6(5) . . ?
F7 B1 F5 112.4(5) . . ?
F7 B1 F3 102.5(5) . . ?
C77 O3 C74 98.3(8) . . ?
C70 O2 C73 103.4(6) . . ?
O2 C70 H70A 108.9 . . ?
O2 C70 H70B 108.5 . . ?
O2 C70 C71 112.6(6) . . ?
H70A C70 H70B 109.5 . . ?
C71 C70 H70A 108.7 . . ?
C71 C70 H70B 108.7 . . ?
H72A C72 H72B 109.1 . . ?
C73 C72 H72A 111.2 . . ?
C73 C72 H72B 111.2 . . ?
C71 C72 H72A 111.2 . . ?
C71 C72 H72B 111.2 . . ?
C71 C72 C73 103.0(6) . . ?
O2 C73 H73A 110.6 . . ?
O2 C73 H73B 110.6 . . ?
C72 C73 O2 105.7(5) . . ?
C72 C73 H73A 110.6 . . ?
C72 C73 H73B 110.6 . . ?
H73A C73 H73B 108.7 . . ?
H76A C76 H76B 109.5 . . ?
C75 C76 H76A 111.8 . . ?
C75 C76 H76B 111.8 . . ?
C75 C76 C77 99.9(10) . . ?
C77 C76 H76A 111.8 . . ?
C77 C76 H76B 111.8 . . ?
C76 C75 H75A 109.9 . . ?
C76 C75 H75B 109.9 . . ?
C76 C75 C74 108.7(11) . . ?
H75A C75 H75B 108.3 . . ?
C74 C75 H75A 109.9 . . ?
C74 C75 H75B 109.9 . . ?
C70 C71 H71A 111.4 . . ?
C70 C71 H71B 111.4 . . ?
C72 C71 C70 101.8(6) . . ?
C72 C71 H71A 111.4 . . ?
C72 C71 H71B 111.4 . . ?
H71A C71 H71B 109.3 . . ?
O3 C77 C76 113.5(10) . . ?
O3 C77 H77A 108.9 . . ?
O3 C77 H77B 108.9 . . ?
C76 C77 H77A 108.9 . . ?
C76 C77 H77B 108.9 . . ?
H77A C77 H77B 107.7 . . ?
O3 C74 H74A 111.3 . . ?
O3 C74 H74B 111.3 . . ?
C75 C74 O3 102.4(11) . . ?
C75 C74 H74A 111.3 . . ?
C75 C74 H74B 111.3 . . ?
H74A C74 H74B 109.2 . . ?
C81 O4 C78 108(2) . . ?
H80A C80 H80B 108.8 . . ?
C79 C80 H80A 110.8 . . ?
C79 C80 H80B 110.8 . . ?
C79 C80 C81 105(3) . . ?
C81 C80 H80A 110.8 . . ?
C81 C80 H80B 110.8 . . ?
C80 C79 H79A 111.1 . . ?
C80 C79 H79B 111.1 . . ?
C80 C79 C78 104(3) . . ?
H79A C79 H79B 109.0 . . ?
C78 C79 H79A 111.1 . . ?
C78 C79 H79B 111.1 . . ?
O4 C78 H78A 110.8 . . ?
O4 C78 H78B 110.8 . . ?
C79 C78 O4 105(3) . . ?
C79 C78 H78A 110.8 . . ?
C79 C78 H78B 110.8 . . ?
H78A C78 H78B 108.9 . . ?
O4 C81 C80 103(2) . . ?
O4 C81 H81A 111.2 . . ?
O4 C81 H81B 111.2 . . ?
C80 C81 H81A 111.2 . . ?
C80 C81 H81B 111.2 . . ?
H81A C81 H81B 109.1 . . ?

loop_
_geom_bond_atom_site_label_1
_geom_bond_atom_site_label_2
_geom_bond_distance
_geom_bond_site_symmetry_2
_geom_bond_publ_flag
Cu1 P1 2.2862(8) . ?
Cu1 P2 2.4266(8) . ?
Cu1 N1 2.164(2) . ?
Cu1 N2 2.192(2) . ?
P1 C37 1.825(3) . ?
P1 C43 1.829(3) . ?
P1 C31 1.833(3) . ?
P2 C52 1.836(3) . ?
P2 C64 1.829(3) . ?
P2 C58 1.829(3) . ?
O1 C44 1.384(3) . ?
O1 C51 1.384(3) . ?
N1 C30 1.367(4) . ?
N1 C1 1.335(4) . ?
N2 C29 1.361(4) . ?
N2 C19 1.340(4) . ?
C44 C45 1.393(4) . ?
C44 C43 1.387(4) . ?
C48 H48 0.9500 . ?
C48 C43 1.399(4) . ?
C48 C47 1.384(5) . ?
C37 C38 1.389(4) . ?
C37 C42 1.388(5) . ?
C45 C46 1.392(5) . ?
C45 C49 1.532(4) . ?
C52 C51 1.397(4) . ?
C52 C53 1.397(4) . ?
C30 C29 1.440(5) . ?
C30 C13 1.412(4) . ?
C51 C50 1.391(4) . ?
C50 C55 1.392(5) . ?
C50 C49 1.529(4) . ?
C29 C16 1.414(4) . ?
C31 C32 1.391(4) . ?
C31 C36 1.394(4) . ?
C1 C2 1.493(4) . ?
C1 C11 1.414(4) . ?
C32 H32 0.9500 . ?
C32 C33 1.385(5) . ?
C64 C65 1.388(5) . ?
C64 C69 1.395(5) . ?
C2 C3 1.405(5) . ?
C2 C7 1.394(5) . ?
C55 H55 0.9500 . ?
C55 C54 1.384(5) . ?
C38 H38 0.9500 . ?
C38 C39 1.389(5) . ?
C3 C10 1.509(5) . ?
C3 C4 1.394(5) . ?
C10 H10A 0.9800 . ?
C10 H10B 0.9800 . ?
C10 H10C 0.9800 . ?
C21 C20 1.415(5) . ?
C21 C28 1.504(4) . ?
C21 C22 1.389(5) . ?
C20 C19 1.486(5) . ?
C20 C25 1.406(5) . ?
C19 C18 1.414(5) . ?
C46 H46 0.9500 . ?
C46 C47 1.382(5) . ?
C7 C6 1.400(5) . ?
C7 C8 1.508(5) . ?
C53 H53 0.9500 . ?
C53 C54 1.388(5) . ?
C16 C15 1.431(6) . ?
C16 C17 1.396(6) . ?
C49 C56 1.530(4) . ?
C49 C57 1.547(5) . ?
C4 H4 0.9500 . ?
C4 C5 1.390(5) . ?
C42 H42 0.9500 . ?
C42 C41 1.387(5) . ?
C13 C12 1.402(5) . ?
C13 C14 1.434(5) . ?
F1 B1 1.376(8) . ?
C6 H6 0.9500 . ?
C6 C5 1.387(6) . ?
C5 C9 1.507(5) . ?
C47 H47 0.9500 . ?
C25 C24 1.392(6) . ?
C25 C26 1.508(6) . ?
C36 H36 0.9500 . ?
C36 C35 1.386(5) . ?
C58 C59 1.404(5) . ?
C58 C63 1.388(5) . ?
F4 B1 1.453(8) . ?
C39 H39 0.9500 . ?
C39 C40 1.368(6) . ?
C28 H28A 0.9800 . ?
C28 H28B 0.9800 . ?
C28 H28C 0.9800 . ?
C11 H11 0.9500 . ?
C11 C12 1.364(5) . ?
C12 H12 0.9500 . ?
C22 H22 0.9500 . ?
C22 C23 1.389(5) . ?
C40 H40 0.9500 . ?
C40 C41 1.388(6) . ?
C54 H54 0.9500 . ?
C24 H24 0.9500 . ?
C24 C23 1.388(6) . ?
C65 H65 0.9500 . ?
C65 C66 1.394(5) . ?
C56 H56A 0.9800 . ?
C56 H56B 0.9800 . ?
C56 H56C 0.9800 . ?
C41 H41 0.9500 . ?
C33 H33 0.9500 . ?
C33 C34 1.381(5) . ?
C14 H14 0.9500 . ?
C14 C15 1.339(6) . ?
C15 H15 0.9500 . ?
C23 C27 1.508(6) . ?
F6 B1 1.404(8) . ?
C35 H35 0.9500 . ?
C35 C34 1.382(5) . ?
C34 H34 0.9500 . ?
C57 H57A 0.9800 . ?
C57 H57B 0.9800 . ?
C57 H57C 0.9800 . ?
C18 H18 0.9500 . ?
C18 C17 1.361(6) . ?
C69 H69 0.9500 . ?
C69 C68 1.393(6) . ?
C59 H59 0.9500 . ?
C59 C60 1.386(6) . ?
C8 H8A 0.9800 . ?
C8 H8B 0.9800 . ?
C8 H8C 0.9800 . ?
C63 H63 0.9500 . ?
C63 C62 1.403(6) . ?
C17 H17 0.9500 . ?
C66 H66 0.9500 . ?
C66 C67 1.374(7) . ?
C9 H9A 0.9800 . ?
C9 H9B 0.9800 . ?
C9 H9C 0.9800 . ?
C67 H67 0.9500 . ?
C67 C68 1.379(7) . ?
C61 H61 0.9500 . ?
C61 C60 1.374(8) . ?
C61 C62 1.383(8) . ?
C68 H68 0.9500 . ?
C26 H26A 0.9800 . ?
C26 H26B 0.9800 . ?
C26 H26C 0.9800 . ?
C60 H60 0.9500 . ?
C27 H27A 0.9800 . ?
C27 H27B 0.9800 . ?
C27 H27C 0.9800 . ?
C62 H62 0.9500 . ?
B1 F8 1.365(8) . ?
B1 F2 1.368(7) . ?
B1 F5 1.380(6) . ?
B1 F3 1.386(7) . ?
B1 F7 1.373(7) . ?
O3 C77 1.429(10) . ?
O3 C74 1.487(12) . ?
O2 C70 1.371(8) . ?
O2 C73 1.494(8) . ?
C70 H70A 0.9701 . ?
C70 H70B 0.9698 . ?
C70 C71 1.477(9) . ?
C72 H72A 0.9900 . ?
C72 H72B 0.9900 . ?
C72 C73 1.486(9) . ?
C72 C71 1.439(9) . ?
C73 H73A 0.9900 . ?
C73 H73B 0.9900 . ?
C76 H76A 0.9900 . ?
C76 H76B 0.9900 . ?
C76 C75 1.417(12) . ?
C76 C77 1.455(12) . ?
C75 H75A 0.9900 . ?
C75 H75B 0.9900 . ?
C75 C74 1.428(12) . ?
C71 H71A 0.9900 . ?
C71 H71B 0.9900 . ?
C77 H77A 0.9900 . ?
C77 H77B 0.9900 . ?
C74 H74A 0.9900 . ?
C74 H74B 0.9900 . ?
O4 C78 1.459(15) . ?
O4 C81 1.451(16) . ?
C80 H80A 0.9900 . ?
C80 H80B 0.9900 . ?
C80 C79 1.413(16) . ?
C80 C81 1.473(17) . ?
C79 H79A 0.9900 . ?
C79 H79B 0.9900 . ?
C79 C78 1.442(16) . ?
C78 H78A 0.9900 . ?
C78 H78B 0.9900 . ?
C81 H81A 0.9900 . ?
C81 H81B 0.9900 . ?

loop_
_geom_torsion_atom_site_label_1
_geom_torsion_atom_site_label_2
_geom_torsion_atom_site_label_3
_geom_torsion_atom_site_label_4
_geom_torsion
_geom_torsion_site_symmetry_1
_geom_torsion_site_symmetry_2
_geom_torsion_site_symmetry_3
_geom_torsion_site_symmetry_4
_geom_torsion_publ_flag
Cu1 P1 C37 C38 119.4(3) . . . . ?
Cu1 P1 C37 C42 -63.5(3) . . . . ?
Cu1 P1 C43 C44 -47.7(3) . . . . ?
Cu1 P1 C43 C48 134.8(2) . . . . ?
Cu1 P1 C31 C32 -41.4(3) . . . . ?
Cu1 P1 C31 C36 138.8(3) . . . . ?
Cu1 P2 C52 C51 42.2(3) . . . . ?
Cu1 P2 C52 C53 -136.2(3) . . . . ?
Cu1 P2 C64 C65 -166.1(2) . . . . ?
Cu1 P2 C64 C69 16.6(3) . . . . ?
Cu1 P2 C58 C59 -99.8(3) . . . . ?
Cu1 P2 C58 C63 75.3(3) . . . . ?
Cu1 N1 C30 C29 24.9(3) . . . . ?
Cu1 N1 C30 C13 -158.7(2) . . . . ?
Cu1 N1 C1 C2 -33.0(4) . . . . ?
Cu1 N1 C1 C11 152.0(3) . . . . ?
Cu1 N2 C29 C30 -27.5(3) . . . . ?
Cu1 N2 C29 C16 157.4(3) . . . . ?
Cu1 N2 C19 C20 35.1(4) . . . . ?
Cu1 N2 C19 C18 -151.4(3) . . . . ?
P1 C37 C38 C39 177.6(3) . . . . ?
P1 C37 C42 C41 -178.2(3) . . . . ?
P1 C31 C32 C33 -179.9(3) . . . . ?
P1 C31 C36 C35 -179.4(3) . . . . ?
P2 C52 C51 O1 3.5(4) . . . . ?
P2 C52 C51 C50 -176.5(2) . . . . ?
P2 C52 C53 C54 175.2(3) . . . . ?
P2 C64 C65 C66 -175.5(3) . . . . ?
P2 C64 C69 C68 177.2(3) . . . . ?
P2 C58 C59 C60 175.9(3) . . . . ?
P2 C58 C63 C62 -177.4(3) . . . . ?
O1 C44 C45 C46 -175.5(3) . . . . ?
O1 C44 C45 C49 -1.5(4) . . . . ?
O1 C44 C43 P1 -2.9(3) . . . . ?
O1 C44 C43 C48 174.7(3) . . . . ?
O1 C51 C50 C55 -179.1(3) . . . . ?
O1 C51 C50 C49 2.6(4) . . . . ?
N1 C30 C29 N2 2.2(4) . . . . ?
N1 C30 C29 C16 177.6(3) . . . . ?
N1 C30 C13 C12 0.3(5) . . . . ?
N1 C30 C13 C14 179.6(3) . . . . ?
N1 C1 C2 C3 -74.2(4) . . . . ?
N1 C1 C2 C7 110.7(3) . . . . ?
N1 C1 C11 C12 3.4(5) . . . . ?
N2 C29 C16 C15 178.3(3) . . . . ?
N2 C29 C16 C17 0.3(5) . . . . ?
N2 C19 C18 C17 -2.3(6) . . . . ?
C44 O1 C51 C52 -148.8(3) . . . . ?
C44 O1 C51 C50 31.2(4) . . . . ?
C44 C45 C46 C47 0.8(5) . . . . ?
C44 C45 C49 C50 31.6(4) . . . . ?
C44 C45 C49 C56 155.6(3) . . . . ?
C44 C45 C49 C57 -84.6(3) . . . . ?
C37 P1 C43 C44 76.9(2) . . . . ?
C37 P1 C43 C48 -100.6(3) . . . . ?
C37 P1 C31 C32 -168.8(3) . . . . ?
C37 P1 C31 C36 11.4(3) . . . . ?
C37 C38 C39 C40 0.4(5) . . . . ?
C37 C42 C41 C40 0.2(6) . . . . ?
C45 C44 C43 P1 -179.7(2) . . . . ?
C45 C44 C43 C48 -2.0(5) . . . . ?
C45 C46 C47 C48 -1.6(5) . . . . ?
C43 P1 C37 C38 -5.0(3) . . . . ?
C43 P1 C37 C42 172.1(3) . . . . ?
C43 P1 C31 C32 86.5(3) . . . . ?
C43 P1 C31 C36 -93.3(3) . . . . ?
C43 C44 C45 C46 1.1(5) . . . . ?
C43 C44 C45 C49 175.1(3) . . . . ?
C43 C48 C47 C46 0.7(5) . . . . ?
C52 P2 C64 C65 -37.9(3) . . . . ?
C52 P2 C64 C69 144.8(3) . . . . ?
C52 P2 C58 C59 131.9(3) . . . . ?
C52 P2 C58 C63 -53.0(3) . . . . ?
C52 C51 C50 C55 0.9(5) . . . . ?
C52 C51 C50 C49 -177.5(3) . . . . ?
C52 C53 C54 C55 1.5(5) . . . . ?
C30 N1 C1 C2 168.8(3) . . . . ?
C30 N1 C1 C11 -6.2(5) . . . . ?
C30 C29 C16 C15 3.2(5) . . . . ?
C30 C29 C16 C17 -174.8(3) . . . . ?
C30 C13 C12 C11 -3.2(5) . . . . ?
C30 C13 C14 C15 2.7(5) . . . . ?
C51 O1 C44 C45 -31.7(4) . . . . ?
C51 O1 C44 C43 151.4(3) . . . . ?
C51 C52 C53 C54 -3.2(5) . . . . ?
C51 C50 C55 C54 -2.8(5) . . . . ?
C51 C50 C49 C45 -32.2(4) . . . . ?
C51 C50 C49 C56 -156.2(3) . . . . ?
C51 C50 C49 C57 83.0(3) . . . . ?
C50 C55 C54 C53 1.7(5) . . . . ?
C29 N2 C19 C20 -165.6(3) . . . . ?
C29 N2 C19 C18 7.9(5) . . . . ?
C29 C30 C13 C12 176.7(3) . . . . ?
C29 C30 C13 C14 -4.0(5) . . . . ?
C29 C16 C15 C14 -4.6(5) . . . . ?
C29 C16 C17 C18 5.4(5) . . . . ?
C31 P1 C37 C38 -110.4(3) . . . . ?
C31 P1 C37 C42 66.7(3) . . . . ?
C31 P1 C43 C44 -178.6(2) . . . . ?
C31 P1 C43 C48 3.9(3) . . . . ?
C31 C32 C33 C34 -1.2(6) . . . . ?
C31 C36 C35 C34 -0.3(6) . . . . ?
C1 N1 C30 C29 -172.1(3) . . . . ?
C1 N1 C30 C13 4.4(4) . . . . ?
C1 C2 C3 C10 -2.6(4) . . . . ?
C1 C2 C3 C4 179.9(3) . . . . ?
C1 C2 C7 C6 179.4(3) . . . . ?
C1 C2 C7 C8 0.8(5) . . . . ?
C1 C11 C12 C13 1.6(5) . . . . ?
C32 C31 C36 C35 0.8(5) . . . . ?
C32 C33 C34 C35 1.7(6) . . . . ?
C64 P2 C52 C51 -85.9(3) . . . . ?
C64 P2 C52 C53 95.7(3) . . . . ?
C64 P2 C58 C59 26.5(3) . . . . ?
C64 P2 C58 C63 -158.4(3) . . . . ?
C64 C65 C66 C67 -2.5(6) . . . . ?
C64 C69 C68 C67 -0.9(7) . . . . ?
C2 C1 C11 C12 -171.6(3) . . . . ?
C2 C3 C4 C5 1.8(5) . . . . ?
C2 C7 C6 C5 -0.6(5) . . . . ?
C55 C50 C49 C45 149.6(3) . . . . ?
C55 C50 C49 C56 25.6(5) . . . . ?
C55 C50 C49 C57 -95.2(4) . . . . ?
C38 C37 C42 C41 -0.8(5) . . . . ?
C38 C39 C40 C41 -1.1(6) . . . . ?
C3 C2 C7 C6 4.4(4) . . . . ?
C3 C2 C7 C8 -174.2(3) . . . . ?
C3 C4 C5 C6 1.8(5) . . . . ?
C3 C4 C5 C9 -178.6(3) . . . . ?
C10 C3 C4 C5 -175.8(3) . . . . ?
C21 C20 C19 N2 54.8(4) . . . . ?
C21 C20 C19 C18 -118.7(4) . . . . ?
C21 C20 C25 C24 -4.2(5) . . . . ?
C21 C20 C25 C26 176.4(3) . . . . ?
C21 C22 C23 C24 -2.5(5) . . . . ?
C21 C22 C23 C27 176.5(3) . . . . ?
C20 C21 C22 C23 -2.4(5) . . . . ?
C20 C19 C18 C17 171.0(3) . . . . ?
C20 C25 C24 C23 -0.9(5) . . . . ?
C19 N2 C29 C30 168.2(3) . . . . ?
C19 N2 C29 C16 -6.9(5) . . . . ?
C19 C20 C25 C24 -179.0(3) . . . . ?
C19 C20 C25 C26 1.6(5) . . . . ?
C19 C18 C17 C16 -4.5(6) . . . . ?
C46 C45 C49 C50 -154.9(3) . . . . ?
C46 C45 C49 C56 -30.9(4) . . . . ?
C46 C45 C49 C57 88.9(4) . . . . ?
C7 C2 C3 C10 172.6(3) . . . . ?
C7 C2 C3 C4 -5.0(4) . . . . ?
C7 C6 C5 C4 -2.4(5) . . . . ?
C7 C6 C5 C9 178.0(3) . . . . ?
C53 C52 C51 O1 -178.0(3) . . . . ?
C53 C52 C51 C50 2.1(5) . . . . ?
C49 C45 C46 C47 -172.8(3) . . . . ?
C49 C50 C55 C54 175.5(3) . . . . ?
C42 C37 C38 C39 0.6(5) . . . . ?
C13 C30 C29 N2 -174.3(3) . . . . ?
C13 C30 C29 C16 1.0(4) . . . . ?
C13 C14 C15 C16 1.6(5) . . . . ?
C47 C48 C43 P1 178.6(2) . . . . ?
C47 C48 C43 C44 1.1(4) . . . . ?
C25 C20 C19 N2 -130.3(3) . . . . ?
C25 C20 C19 C18 56.2(5) . . . . ?
C25 C24 C23 C22 4.3(5) . . . . ?
C25 C24 C23 C27 -174.8(4) . . . . ?
C36 C31 C32 C33 -0.1(5) . . . . ?
C36 C35 C34 C33 -1.0(6) . . . . ?
C58 P2 C52 C51 169.7(2) . . . . ?
C58 P2 C52 C53 -8.7(3) . . . . ?
C58 P2 C64 C65 68.2(3) . . . . ?
C58 P2 C64 C69 -109.1(3) . . . . ?
C58 C59 C60 C61 1.5(6) . . . . ?
C58 C63 C62 C61 1.7(6) . . . . ?
C39 C40 C41 C42 0.8(6) . . . . ?
C28 C21 C20 C19 4.7(4) . . . . ?
C28 C21 C20 C25 -170.3(3) . . . . ?
C28 C21 C22 C23 173.8(3) . . . . ?
C11 C1 C2 C3 101.0(4) . . . . ?
C11 C1 C2 C7 -74.1(4) . . . . ?
C12 C13 C14 C15 -178.0(3) . . . . ?
C22 C21 C20 C19 -179.1(3) . . . . ?
C22 C21 C20 C25 5.8(5) . . . . ?
C65 C64 C69 C68 -0.2(6) . . . . ?
C65 C66 C67 C68 1.4(6) . . . . ?
C14 C13 C12 C11 177.5(3) . . . . ?
C15 C16 C17 C18 -172.6(4) . . . . ?
C69 C64 C65 C66 1.8(5) . . . . ?
C59 C58 C63 C62 -2.3(5) . . . . ?
C8 C7 C6 C5 178.0(3) . . . . ?
C63 C58 C59 C60 0.7(5) . . . . ?
C17 C16 C15 C14 173.2(4) . . . . ?
C66 C67 C68 C69 0.3(7) . . . . ?
C26 C25 C24 C23 178.5(4) . . . . ?
C60 C61 C62 C63 0.5(7) . . . . ?
C62 C61 C60 C59 -2.1(7) . . . . ?
O2 C70 C71 C72 25.4(9) . . . . ?
C70 O2 C73 C72 -18.9(8) . . . . ?
C73 O2 C70 C71 -3.8(9) . . . . ?
C73 C72 C71 C70 -35.2(8) . . . . ?
C76 C75 C74 O3 41.2(15) . . . . ?
C75 C76 C77 O3 -2.2(16) . . . . ?
C71 C72 C73 O2 34.7(7) . . . . ?
C77 O3 C74 C75 -38.1(12) . . . . ?
C77 C76 C75 C74 -24.2(16) . . . . ?
C74 O3 C77 C76 25.5(13) . . . . ?
C80 C79 C78 O4 34(4) . . . . ?
C79 C80 C81 O4 32(4) . . . . ?
C78 O4 C81 C80 -11(3) . . . . ?
C81 O4 C78 C79 -13(4) . . . . ?
C81 C80 C79 C78 -41(4) . . . . ?
